data_7708386
loop_
_publ_author_name
'Wang, Meng'
'Gao, Hong-Wei'
'Li, Jin Xiao'
'Bai, Fengying'
'Xing, Yongheng'
'Shi, Zhan'

_publ_section_title
;
 Multifunctional luminescence sensing and white light adjustment of
 lanthanide metal-organic frameworks constructed from the flexible
 cyclotriphosphazene-derived hexacarboxylic acid ligand
;
_journal_name_full 'Dalton Transactions'
_journal_paper_doi 10.1039/D1DT02560K
_journal_year 2021
_chemical_formula_moiety 'C65 H39 Ce3 N4.5 O29 P4.5'
_chemical_formula_sum 'C65 H39 Ce3 N4.5 O29 P4.5'
_chemical_formula_weight 1906.73
_space_group_crystal_system tetragonal
_space_group_IT_number 92
_space_group_name_Hall 'P 4abw 2nw'
_space_group_name_H-M_alt 'P 41 21 2'
_atom_sites_solution_hydrogens mixed
_atom_sites_solution_primary iterative
_audit_creation_date 2021-03-12
_audit_creation_method
;
Olex2 1.2
(compiled 2018.05.29 svn.r3508 for OlexSys, GUI svn.r5506)
;
_audit_update_record
;
2021-07-25 deposited with the CCDC.	2021-09-20 downloaded from the CCDC.
;
_cell_angle_alpha 90
_cell_angle_beta 90
_cell_angle_gamma 90
_cell_formula_units_Z 8
_cell_length_a 23.0481(3)
_cell_length_b 23.0481(3)
_cell_length_c 47.9933(8)
_cell_measurement_reflns_used 9988
_cell_measurement_temperature 297.54
_cell_measurement_theta_max 24.539
_cell_measurement_theta_min 2.450
_cell_volume 25494.8(6)
_computing_cell_refinement 'SAINT V8.38A (?, 2016)'
_computing_data_reduction 'SAINT V8.38A (?, 2016)'
_computing_molecular_graphics 'Olex2 (Dolomanov et al., 2009)'
_computing_publication_material 'Olex2 (Dolomanov et al., 2009)'
_computing_structure_refinement 'ShelXL (Sheldrick, 2015)'
_computing_structure_solution 'olex2.solve (Bourhis et al., 2015)'
_diffrn_ambient_temperature 297.54
_diffrn_measured_fraction_theta_full 0.997
_diffrn_measured_fraction_theta_max 0.997
_diffrn_measurement_device_type 'CCD area detector'
_diffrn_measurement_method 'phi and omega scans'
_diffrn_radiation_monochromator graphite
_diffrn_radiation_type MoK\a
_diffrn_radiation_wavelength 0.71073
_diffrn_reflns_av_R_equivalents 0.0680
_diffrn_reflns_av_unetI/netI 0.0609
_diffrn_reflns_Laue_measured_fraction_full 0.997
_diffrn_reflns_Laue_measured_fraction_max 0.997
_diffrn_reflns_limit_h_max 27
_diffrn_reflns_limit_h_min -25
_diffrn_reflns_limit_k_max 20
_diffrn_reflns_limit_k_min -27
_diffrn_reflns_limit_l_max 56
_diffrn_reflns_limit_l_min -57
_diffrn_reflns_number 115694
_diffrn_reflns_point_group_measured_fraction_full 0.998
_diffrn_reflns_point_group_measured_fraction_max 0.998
_diffrn_reflns_theta_full 25.242
_diffrn_reflns_theta_max 25.364
_diffrn_reflns_theta_min 2.298
_exptl_absorpt_coefficient_mu 1.159
_exptl_absorpt_correction_T_max 0.7452
_exptl_absorpt_correction_T_min 0.6550
_exptl_absorpt_correction_type multi-scan
_exptl_absorpt_process_details 'SADABS-2016/2 (Bruker,2016/2) was used for absorption correction.'
_exptl_crystal_colour colourless
_exptl_crystal_colour_primary colourless
_exptl_crystal_density_diffrn 0.994
_exptl_crystal_description block
_exptl_crystal_F_000 7472
_exptl_crystal_size_max 0.48
_exptl_crystal_size_mid 0.23
_exptl_crystal_size_min 0.23
_refine_diff_density_max 1.154
_refine_diff_density_min -0.614
_refine_diff_density_rms 0.065
_refine_ls_abs_structure_details
;
 Flack x determined using 6433 quotients [(I+)-(I-)]/[(I+)+(I-)]
 (Parsons, Flack and Wagner, Acta Cryst. B69 (2013) 249-259).
;
_refine_ls_abs_structure_Flack -0.004(6)
_refine_ls_extinction_method none
_refine_ls_goodness_of_fit_ref 1.026
_refine_ls_hydrogen_treatment mixed
_refine_ls_matrix_type full
_refine_ls_number_parameters 960
_refine_ls_number_reflns 23323
_refine_ls_number_restraints 103
_refine_ls_restrained_S_all 1.026
_refine_ls_R_factor_all 0.0675
_refine_ls_R_factor_gt 0.0430
_refine_ls_shift/su_max 0.002
_refine_ls_shift/su_mean 0.000
_refine_ls_structure_factor_coef Fsqd
_refine_ls_weighting_details 'w=1/[\s^2^(Fo^2^)+(0.0600P)^2^+0.3819P] where P=(Fo^2^+2Fc^2^)/3'
_refine_ls_weighting_scheme calc
_refine_ls_wR_factor_gt 0.1020
_refine_ls_wR_factor_ref 0.1135
_reflns_Friedel_coverage 0.815
_reflns_Friedel_fraction_full 1.000
_reflns_Friedel_fraction_max 0.999
_reflns_number_gt 17677
_reflns_number_total 23323
_reflns_threshold_expression 'I > 2\s(I)'
_cod_data_source_file d1dt02560k2.cif
_cod_data_source_block 1_sq
_cod_original_cell_volume 25494.8(8)
_cod_original_formula_sum 'C65 H39 Ce3 N4.50 O29 P4.50'
_cod_database_code 7708386
_shelx_shelxl_version_number 2018/3
_shelx_space_group_comment
;
The symmetry employed for this shelxl refinement is uniquely defined
by the following loop, which should always be used as a source of
symmetry information in preference to the above space-group names.
They are only intended as comments.
;
_shelx_estimated_absorpt_t_max 0.776
_shelx_estimated_absorpt_t_min 0.606
_olex2_refinement_description
;
1. Fixed Uiso
 At 1.2 times of:
  All C(H) groups
 At 1.5 times of:
  All C(H,H,H) groups
2. Restrained distances
 C65-H65
 0.93 with sigma of 0.02
3. Uiso/Uaniso restraints and constraints
Uanis(O27) \\sim Ueq: with sigma of 0.001 and sigma for terminal atoms of 0.002
Uanis(O3) \\sim Ueq, Uanis(O6) \\sim Ueq: with sigma of 0.001 and sigma for
terminal atoms of 0.002
Uanis(C23) \\sim Ueq, Uanis(C17) \\sim Ueq: with sigma of 0.001 and sigma for
terminal atoms of 0.002
Uanis(C37) \\sim Ueq: with sigma of 0.001 and sigma for terminal atoms of 0.002
Uanis(C5) \\sim Ueq, Uanis(C32) \\sim Ueq: with sigma of 0.001 and sigma for
terminal atoms of 0.002
Uanis(C24) \\sim Ueq: with sigma of 0.001 and sigma for terminal atoms of 0.002
Uanis(C31) \\sim Ueq, Uanis(C36) \\sim Ueq: with sigma of 0.001 and sigma for
terminal atoms of 0.002
Uanis(C62) \\sim Ueq, Uanis(C64) \\sim Ueq, Uanis(C65) \\sim Ueq, Uanis(C61)
\\sim Ueq: with sigma of 0.001 and sigma for terminal atoms of 0.002
Uanis(C57) \\sim Ueq, Uanis(C59) \\sim Ueq: with sigma of 0.001 and sigma for
terminal atoms of 0.002
4.a Aromatic/amide H refined with riding coordinates:
 C61(H61), C64(H64), C62(H62), C16(H16), C17(H17), C51(H51), C52(H52), C5(H5),
 C25(H25), C40(H40), C26(H26), C23(H23), C48(H48), C45(H45), C33(H33), C10(H10),
  C20(H20), C2(H2), C44(H44), C13(H13), C24(H24), C30(H30), C55(H55), C9(H9),
 C47(H47), C38(H38), C54(H54), C11(H11), C6(H6), C3(H3), C37(H37), C18(H18),
 C32(H32), C41(H41), C31(H31)
4.b Idealised Me refined as rotating group:
 C57(H57A,H57B,H57C)
;
_platon_squeeze_void_probe_radius 1.20
_olex2_submission_special_instructions 'No special instructions were received'

loop_
_space_group_symop_operation_xyz
'x, y, z'
'-y+1/2, x+1/2, z+1/4'
'-x, -y, z+1/2'
'y+1/2, -x+1/2, z+3/4'
'x+1/2, -y+1/2, -z+3/4'
'-x+1/2, y+1/2, -z+1/4'
'y, x, -z'
'-y, -x, -z+1/2'

loop_
_atom_site_label
_atom_site_type_symbol
_atom_site_fract_x
_atom_site_fract_y
_atom_site_fract_z
_atom_site_U_iso_or_equiv
_atom_site_adp_type
_atom_site_occupancy
_atom_site_site_symmetry_order
_atom_site_calc_flag
_atom_site_refinement_flags_posn
_atom_site_refinement_flags_adp
_atom_site_refinement_flags_occupancy
_atom_site_disorder_assembly
_atom_site_disorder_group
C65 C -0.8077(13) -0.2982(12) -0.3682(6) 0.211(9) Uani 1 1 d D U . . .
C61 C -1.1405(7) -0.3381(7) -0.0812(3) 0.120(5) Uani 1 1 d . U . . .
H61 H -1.116230 -0.367073 -0.074431 0.144 Uiso 1 1 calc R . . . .
C64 C -0.7520(8) -0.2873(8) -0.3471(4) 0.153(6) Uani 1 1 d . U . . .
H64 H -0.719415 -0.267728 -0.353546 0.183 Uiso 1 1 calc R . . . .
C62 C -0.7921(6) -0.3433(6) -0.3121(3) 0.103(4) Uani 1 1 d . U . . .
H62 H -0.790595 -0.358929 -0.294228 0.124 Uiso 1 1 calc R . . . .
C16 C -0.8548(6) -0.2685(5) 0.1582(2) 0.098(4) Uani 1 1 d . . . . .
H16 H -0.827026 -0.247669 0.168045 0.117 Uiso 1 1 calc R . . . .
C36 C -0.8056(6) -0.3997(6) 0.0614(3) 0.089(3) Uani 1 1 d . U . . .
C58 C -1.1821(6) -0.5579(7) -0.2905(3) 0.096(4) Uani 1 1 d . . . . .
C17 C -0.9112(5) -0.2815(5) 0.1174(2) 0.087(3) Uani 1 1 d . U . . .
H17 H -0.920478 -0.269140 0.099524 0.104 Uiso 1 1 calc R . . . .
O6 O -0.7647(5) -0.3559(5) 0.0704(2) 0.148(4) Uani 1 1 d . U . . .
Ce1 Ce -1.01977(2) -0.46933(2) -0.09743(2) 0.04612(13) Uani 1 1 d . . . . .
Ce2 Ce -1.07783(2) -0.44821(2) -0.17377(2) 0.04761(14) Uani 1 1 d . . . . .
Ce3 Ce -1.06457(2) -0.51410(2) -0.27526(2) 0.04941(14) Uani 1 1 d . . . . .
P5 P -0.71525(12) -0.25259(12) -0.27620(4) 0.0608(7) Uani 1 1 d . . . . .
P1 P -0.86123(12) -0.22712(13) 0.04224(5) 0.0655(7) Uani 1 1 d . . . . .
P2 P -0.81336(14) -0.19872(15) 0.09263(5) 0.0793(10) Uani 1 1 d . . . . .
P4 P -0.80431(14) -0.19569(14) -0.250000 0.0689(11) Uani 1 2 d S T P . .
O17 O -1.0386(3) -0.5333(3) -0.19578(12) 0.078(2) Uani 1 1 d . . . . .
O13 O -0.9382(4) -0.5330(4) -0.09923(16) 0.104(3) Uani 1 1 d . . . . .
P3 P -0.76574(15) -0.28844(15) 0.06165(8) 0.0968(11) Uani 1 1 d . . . . .
C4 C -0.9793(4) -0.3677(4) -0.02127(15) 0.051(2) Uani 1 1 d . . . . .
O23 O -1.0222(4) -0.4101(3) -0.21136(11) 0.090(3) Uani 1 1 d . . . . .
O26 O -1.0881(3) -0.4081(3) -0.12241(10) 0.0657(18) Uani 1 1 d . . . . .
C42 C -1.0221(4) -0.5712(3) -0.21179(14) 0.0456(19) Uani 1 1 d . . . . .
C51 C -0.8480(4) -0.4114(4) -0.20309(19) 0.066(3) Uani 1 1 d . . . . .
H51 H -0.839269 -0.434605 -0.218389 0.079 Uiso 1 1 calc R . . . .
C52 C -0.8883(4) -0.4296(4) -0.18441(16) 0.063(2) Uani 1 1 d . . . . .
H52 H -0.908773 -0.463715 -0.187481 0.075 Uiso 1 1 calc R . . . .
O10 O -1.1396(3) -0.4655(3) -0.24983(12) 0.079(2) Uani 1 1 d . . . . .
C56 C -0.9417(4) -0.4157(5) -0.14014(17) 0.066(3) Uani 1 1 d . . . . .
N4 N -0.7697(4) -0.2134(4) -0.27726(15) 0.072(2) Uani 1 1 d . . . . .
O7 O -0.9808(3) -0.4604(3) -0.04436(11) 0.0677(17) Uani 1 1 d . . . . .
O2 O -0.8647(3) -0.1875(3) 0.01528(11) 0.0678(19) Uani 1 1 d . . . . .
O12 O -1.0616(3) -0.5297(3) -0.13410(9) 0.0553(15) Uani 1 1 d . . . . .
O16 O -1.0556(3) -0.5553(3) -0.06382(9) 0.0548(15) Uani 1 1 d . . . . .
O25 O -0.9391(3) -0.3990(3) -0.11541(11) 0.086(2) Uani 1 1 d . . . . .
O4 O -0.7819(3) -0.1375(3) 0.09610(12) 0.080(2) Uani 1 1 d . . . . .
C1 C -0.9416(4) -0.2928(4) 0.01908(16) 0.060(3) Uani 1 1 d . . . . .
O14 O -1.0554(4) -0.5929(4) -0.30738(18) 0.115(3) Uani 1 1 d . . . . .
O22 O -1.0111(3) -0.4353(3) -0.25546(12) 0.092(3) Uani 1 1 d . . . . .
O24 O -0.9832(3) -0.4487(3) -0.14820(9) 0.0564(15) Uani 1 1 d . . . . .
O19 O -0.6554(3) -0.2185(3) -0.27916(11) 0.078(2) Uani 1 1 d . . . . .
C5 C -0.9894(5) -0.3096(5) -0.0235(2) 0.078(3) Uani 1 1 d . U . . .
H5 H -1.010378 -0.295608 -0.038596 0.093 Uiso 1 1 calc R . . . .
C25 C -1.0814(4) -0.6989(4) -0.10320(14) 0.058(2) Uani 1 1 d . . . . .
H25 H -1.054750 -0.714572 -0.090761 0.069 Uiso 1 1 calc R . . . .
C12 C -1.2214(4) -0.4094(4) -0.23998(15) 0.060(3) Uani 1 1 d . . . . .
C7 C -0.9967(4) -0.4083(4) -0.04388(16) 0.056(2) Uani 1 1 d . . . . .
N5 N -0.7059(3) -0.2941(3) -0.250000 0.058(3) Uani 1 2 d S T P . .
C40 C -0.9574(4) -0.6147(4) -0.1770(2) 0.072(3) Uani 1 1 d . . . . .
H40 H -0.968977 -0.586251 -0.164460 0.086 Uiso 1 1 calc R . . . .
C46 C -0.9673(4) -0.3481(4) -0.24083(15) 0.059(2) Uani 1 1 d . . . . .
C34 C -1.1559(4) -0.5830(4) -0.06097(16) 0.058(2) Uani 1 1 d . . . . .
O3 O -0.8436(3) -0.2002(3) 0.12174(14) 0.088(2) Uani 1 1 d . U . . .
O15 O -1.1210(2) -0.4940(3) -0.08004(11) 0.0613(16) Uani 1 1 d . . . . .
C28 C -1.1039(4) -0.5597(5) -0.14295(16) 0.059(2) Uani 1 1 d . . . . .
O8 O -1.0237(4) -0.3876(3) -0.06388(11) 0.084(2) Uani 1 1 d . . . . .
O29 O -1.1602(4) -0.5197(5) -0.30529(19) 0.109(3) Uani 1 1 d . . . . .
O1 O -0.9251(3) -0.2535(3) 0.04088(11) 0.0652(17) Uani 1 1 d . . . . .
C26 C -1.0712(4) -0.6438(4) -0.11516(15) 0.057(2) Uani 1 1 d . . . . .
H26 H -1.036732 -0.624532 -0.111282 0.069 Uiso 1 1 calc R . . . .
C63 C -0.7535(5) -0.3070(5) -0.3202(2) 0.084(4) Uani 1 1 d . . . . .
O11 O -1.1385(3) -0.5359(4) -0.15969(15) 0.097(3) Uani 1 1 d . . . . .
N3 N -0.7707(4) -0.2507(4) 0.08902(18) 0.089(3) Uani 1 1 d . . . . .
O21 O -0.8730(3) -0.1978(3) -0.25466(15) 0.081(2) Uani 1 1 d . . . . .
C15 C -0.8704(6) -0.2529(5) 0.13253(19) 0.091(4) Uani 1 1 d . . . . .
C49 C -1.0021(4) -0.4027(4) -0.23553(16) 0.067(3) Uani 1 1 d . . . . .
C23 C -0.7059(6) -0.1694(6) 0.1283(2) 0.100(4) Uani 1 1 d . U . . .
H23 H -0.727207 -0.201849 0.133487 0.120 Uiso 1 1 calc R . . . .
C48 C -0.9307(5) -0.2570(5) -0.2252(2) 0.076(3) Uani 1 1 d . . . . .
H48 H -0.929652 -0.227949 -0.211816 0.091 Uiso 1 1 calc R . . . .
C8 C -0.8164(4) -0.1533(5) 0.00703(19) 0.068(3) Uani 1 1 d . . . . .
C45 C -0.9413(5) -0.3378(4) -0.26527(16) 0.073(3) Uani 1 1 d . . . . .
H45 H -0.944578 -0.365129 -0.279454 0.088 Uiso 1 1 calc R . . . .
O20 O -0.7095(3) -0.2902(4) -0.30393(11) 0.087(2) Uani 1 1 d . . . . .
C21 C -0.9018(5) -0.5553(6) -0.0831(2) 0.092(4) Uani 1 1 d . . . . .
N1 N -0.8614(3) -0.1888(4) 0.06951(14) 0.066(2) Uani 1 1 d . . . . .
C19 C -0.8484(5) -0.5794(5) -0.0951(2) 0.088(3) Uani 1 1 d . . . . .
C39 C -0.9824(4) -0.6163(4) -0.20212(15) 0.054(2) Uani 1 1 d . . . . .
C53 C -0.8988(4) -0.3962(4) -0.16021(15) 0.058(2) Uani 1 1 d . . . . .
C14 C -1.1685(4) -0.4436(4) -0.23157(17) 0.062(3) Uani 1 1 d . . . . .
C33 C -1.1471(5) -0.6313(5) -0.0466(2) 0.091(4) Uani 1 1 d . . . . .
H33 H -1.110638 -0.637948 -0.038944 0.109 Uiso 1 1 calc R . . . .
C10 C -0.7892(5) -0.1665(5) -0.01790(16) 0.077(3) Uani 1 1 d . . . . .
H10 H -0.801673 -0.197658 -0.028660 0.093 Uiso 1 1 calc R . . . .
C20 C -0.8289(5) -0.5614(5) -0.12113(17) 0.087(4) Uani 1 1 d . . . . .
H20 H -0.847537 -0.531508 -0.130592 0.104 Uiso 1 1 calc R . . . .
C43 C -0.9042(4) -0.2491(4) -0.25027(19) 0.061(2) Uani 1 1 d . . . . .
C2 C -0.9359(5) -0.3497(4) 0.02304(18) 0.074(3) Uani 1 1 d . . . . .
H2 H -0.920874 -0.364340 0.039595 0.088 Uiso 1 1 calc R . . . .
O9 O -1.1561(3) -0.4431(3) -0.20668(11) 0.079(2) Uani 1 1 d . . . . .
C44 C -0.9097(5) -0.2878(5) -0.27000(18) 0.075(3) Uani 1 1 d . . . . .
H44 H -0.892372 -0.281603 -0.287249 0.090 Uiso 1 1 calc R . . . .
N2 N -0.8110(4) -0.2758(4) 0.03838(19) 0.084(3) Uani 1 1 d . . . . .
C22 C -0.7290(5) -0.1302(5) 0.10983(18) 0.075(3) Uani 1 1 d . . . . .
C27 C -1.1113(4) -0.6183(4) -0.13243(15) 0.058(3) Uani 1 1 d . . . . .
C13 C -1.2510(4) -0.4240(5) -0.26445(18) 0.073(3) Uani 1 1 d . . . . .
H13 H -1.239064 -0.455651 -0.275036 0.088 Uiso 1 1 calc R . . . .
C24 C -0.6493(5) -0.1605(5) 0.1394(2) 0.084(3) Uani 1 1 d . U . . .
H24 H -0.633241 -0.187801 0.151462 0.100 Uiso 1 1 calc R . . . .
C30 C -1.1911(5) -0.6731(5) -0.0426(2) 0.091(4) Uani 1 1 d . . . . .
H30 H -1.182686 -0.707750 -0.033498 0.109 Uiso 1 1 calc R . . . .
C60 C -1.1565(6) -0.3419(5) -0.10615(19) 0.098(4) Uani 1 1 d . . . . .
C55 C -0.8302(5) -0.3265(5) -0.17657(18) 0.092(4) Uani 1 1 d . . . . .
H55 H -0.811118 -0.291339 -0.173963 0.110 Uiso 1 1 calc R . . . .
O28 O -1.1538(4) -0.5815(4) -0.2698(2) 0.114(3) Uani 1 1 d . . . . .
O18 O -1.0384(3) -0.5725(3) -0.23737(10) 0.0736(19) Uani 1 1 d . . . . .
O27 O -1.1660(4) -0.4012(4) -0.14663(18) 0.116(3) Uani 1 1 d . U . . .
C9 C -0.7980(5) -0.1087(5) 0.02275(18) 0.074(3) Uani 1 1 d . . . . .
H9 H -0.817116 -0.099824 0.039290 0.089 Uiso 1 1 calc R . . . .
C35 C -1.1081(4) -0.5414(4) -0.06785(16) 0.054(2) Uani 1 1 d . . . . .
C47 C -0.9589(5) -0.3084(5) -0.21993(19) 0.075(3) Uani 1 1 d . . . . .
H47 H -0.972427 -0.316290 -0.202065 0.090 Uiso 1 1 calc R . . . .
C59 C -1.1332(6) -0.3861(5) -0.1253(2) 0.082(3) Uani 1 1 d . U . . .
C38 C -0.9667(6) -0.6606(5) -0.2208(2) 0.092(4) Uani 1 1 d . . . . .
H38 H -0.984595 -0.663080 -0.238127 0.110 Uiso 1 1 calc R . . . .
O5 O -0.7025(3) -0.2876(3) 0.04926(19) 0.105(3) Uani 1 1 d . . . . .
C54 C -0.8693(5) -0.3466(5) -0.15718(17) 0.085(4) Uani 1 1 d . . . . .
H54 H -0.875496 -0.324706 -0.141185 0.102 Uiso 1 1 calc R . . . .
C11 C -1.2444(4) -0.3667(5) -0.22373(17) 0.072(3) Uani 1 1 d . . . . .
H11 H -1.228487 -0.360171 -0.206192 0.087 Uiso 1 1 calc R . . . .
C50 C -0.8201(4) -0.3594(4) -0.19973(17) 0.065(3) Uani 1 1 d . . . . .
C6 C -0.9690(5) -0.2711(4) -0.00374(18) 0.083(4) Uani 1 1 d . . . . .
H6 H -0.973829 -0.231291 -0.006002 0.099 Uiso 1 1 calc R . . . .
C29 C -1.2426(5) -0.6633(5) -0.0515(2) 0.082(3) Uani 1 1 d . . . . .
C3 C -0.9534(5) -0.3871(4) 0.0012(2) 0.078(3) Uani 1 1 d . . . . .
H3 H -0.946249 -0.426696 0.002842 0.093 Uiso 1 1 calc R . . . .
C37 C -0.9239(6) -0.7012(6) -0.2134(3) 0.107(4) Uani 1 1 d . U . . .
H37 H -0.913284 -0.731344 -0.225202 0.128 Uiso 1 1 calc R . . . .
C18 C -0.8169(6) -0.6187(6) -0.0803(2) 0.104(5) Uani 1 1 d . . . . .
H18 H -0.827958 -0.627915 -0.062249 0.124 Uiso 1 1 calc R . . . .
C32 C -1.2116(6) -0.5727(7) -0.0708(3) 0.111(4) Uani 1 1 d . U . . .
H32 H -1.219386 -0.539884 -0.081470 0.133 Uiso 1 1 calc R . . . .
C41 C -0.9138(5) -0.6547(6) -0.1687(2) 0.094(4) Uani 1 1 d . . . . .
H41 H -0.896544 -0.653881 -0.151164 0.113 Uiso 1 1 calc R . . . .
C31 C -1.2554(7) -0.6118(7) -0.0646(3) 0.129(5) Uani 1 1 d . U . . .
H31 H -1.293569 -0.603077 -0.069217 0.155 Uiso 1 1 calc R . . . .
C57 C -1.2319(7) -0.5772(7) -0.2947(3) 0.133(5) Uani 1 1 d . U . . .
H57A H -1.254611 -0.548522 -0.304281 0.200 Uiso 1 1 calc GR . . . .
H57B H -1.249939 -0.586199 -0.277178 0.200 Uiso 1 1 calc GR . . . .
H57C H -1.229541 -0.611668 -0.305838 0.200 Uiso 1 1 calc GR . . . .
H65 H -0.779(5) -0.325(5) -0.373(3) 0.160 Uiso 1 1 d DR . . . .

loop_
_atom_site_aniso_label
_atom_site_aniso_U_11
_atom_site_aniso_U_22
_atom_site_aniso_U_33
_atom_site_aniso_U_23
_atom_site_aniso_U_13
_atom_site_aniso_U_12
C65 0.210(9) 0.210(9) 0.211(9) 0.0000(14) -0.0003(14) -0.0003(14)
C61 0.120(5) 0.120(5) 0.120(5) -0.0004(14) -0.0005(14) 0.0017(14)
C64 0.153(6) 0.153(6) 0.152(6) 0.0002(14) -0.0004(14) -0.0014(14)
C62 0.104(4) 0.104(4) 0.103(4) 0.0002(14) -0.0007(14) -0.0016(14)
C16 0.114(10) 0.115(10) 0.065(6) 0.027(6) -0.038(6) -0.042(8)
C36 0.089(4) 0.089(4) 0.090(4) 0.0001(14) -0.0014(14) -0.0009(14)
C58 0.068(9) 0.109(12) 0.112(10) -0.043(9) -0.025(8) -0.010(8)
C17 0.087(3) 0.087(3) 0.086(3) 0.0008(14) -0.0006(14) -0.0016(14)
O6 0.147(4) 0.147(4) 0.149(4) -0.0003(14) -0.0015(14) -0.0015(14)
Ce1 0.0517(3) 0.0575(3) 0.02912(18) 0.00340(18) 0.00513(17) -0.0063(2)
Ce2 0.0613(3) 0.0536(3) 0.02789(18) 0.00232(18) 0.00493(18) 0.0092(2)
Ce3 0.0576(3) 0.0478(3) 0.0429(2) -0.00177(19) 0.0019(2) -0.0037(2)
P5 0.0661(17) 0.0763(18) 0.0401(11) 0.0066(11) -0.0004(10) -0.0270(14)
P1 0.0645(18) 0.0767(19) 0.0553(13) 0.0068(12) -0.0113(12) -0.0337(15)
P2 0.092(2) 0.087(2) 0.0586(14) 0.0214(14) -0.0258(14) -0.0503(19)
P4 0.0685(17) 0.0685(17) 0.070(2) 0.0059(12) 0.0059(12) -0.028(2)
O17 0.103(6) 0.062(4) 0.069(4) -0.007(3) 0.008(4) 0.033(4)
O13 0.080(6) 0.115(7) 0.117(6) 0.002(5) 0.020(5) 0.049(5)
P3 0.081(2) 0.069(2) 0.141(3) 0.0210(19) -0.040(2) -0.0325(18)
C4 0.057(6) 0.052(5) 0.042(4) 0.003(4) -0.003(4) -0.009(5)
O23 0.133(7) 0.097(5) 0.041(3) 0.003(3) 0.008(4) -0.069(5)
O26 0.074(5) 0.077(5) 0.045(3) 0.007(3) 0.008(3) 0.037(4)
C42 0.061(6) 0.036(5) 0.040(4) 0.002(3) 0.004(4) 0.015(4)
C51 0.066(7) 0.053(6) 0.079(6) -0.010(5) 0.038(5) -0.018(5)
C52 0.069(7) 0.056(6) 0.063(5) 0.000(4) 0.007(5) -0.017(5)
O10 0.074(5) 0.112(6) 0.051(3) 0.006(4) 0.006(3) 0.044(4)
C56 0.065(7) 0.081(7) 0.052(5) 0.018(5) -0.002(4) -0.027(6)
N4 0.078(6) 0.067(6) 0.072(5) 0.017(4) -0.011(4) -0.011(5)
O7 0.085(5) 0.054(4) 0.064(3) -0.001(3) -0.001(3) -0.006(4)
O2 0.056(4) 0.095(5) 0.052(3) 0.010(3) 0.001(3) -0.038(4)
O12 0.074(4) 0.058(4) 0.034(2) 0.003(2) 0.006(3) -0.009(3)
O16 0.055(4) 0.068(4) 0.041(3) 0.003(2) -0.008(2) -0.015(3)
O25 0.085(5) 0.124(6) 0.049(3) -0.004(3) 0.015(3) -0.046(5)
O4 0.088(5) 0.086(5) 0.067(4) 0.020(4) -0.034(4) -0.053(4)
C1 0.052(6) 0.075(7) 0.051(5) 0.002(4) -0.013(4) -0.036(5)
O14 0.102(7) 0.118(7) 0.125(6) -0.075(6) 0.017(5) -0.028(5)
O22 0.130(7) 0.088(5) 0.058(4) -0.019(3) 0.014(4) -0.060(5)
O24 0.059(4) 0.069(4) 0.041(3) 0.015(3) 0.003(2) -0.006(3)
O19 0.079(5) 0.114(6) 0.043(3) 0.034(3) -0.014(3) -0.052(4)
C5 0.078(3) 0.077(3) 0.077(3) 0.0004(14) -0.0016(14) -0.0002(14)
C25 0.068(6) 0.070(6) 0.036(4) -0.002(4) 0.006(4) -0.019(5)
C12 0.060(6) 0.079(7) 0.042(4) 0.007(4) -0.004(4) 0.020(5)
C7 0.069(7) 0.057(6) 0.042(4) -0.002(4) 0.006(4) -0.008(5)
N5 0.059(4) 0.059(4) 0.056(5) 0.013(3) 0.013(3) -0.017(6)
C40 0.065(7) 0.066(7) 0.084(6) 0.013(5) -0.003(5) 0.003(5)
C46 0.064(6) 0.063(6) 0.049(4) -0.003(4) -0.010(4) -0.031(5)
C34 0.056(6) 0.066(6) 0.053(5) 0.012(4) 0.005(4) -0.010(5)
O3 0.088(2) 0.088(2) 0.087(2) 0.0002(13) -0.0013(13) -0.0038(14)
O15 0.048(4) 0.078(5) 0.058(3) 0.013(3) 0.007(3) -0.004(3)
C28 0.056(6) 0.080(7) 0.043(4) 0.009(4) -0.005(4) -0.019(5)
O8 0.122(6) 0.078(5) 0.052(3) -0.019(3) -0.037(4) 0.007(5)
O29 0.098(7) 0.115(8) 0.115(6) 0.003(6) -0.035(5) -0.014(6)
O1 0.058(4) 0.080(5) 0.058(3) -0.014(3) -0.012(3) -0.024(4)
C26 0.051(6) 0.076(7) 0.045(4) -0.008(4) 0.006(4) -0.024(5)
C63 0.103(9) 0.080(8) 0.070(6) 0.009(5) 0.002(6) -0.046(7)
O11 0.082(5) 0.114(7) 0.094(5) 0.052(5) -0.017(4) -0.037(5)
N3 0.095(7) 0.085(7) 0.087(6) 0.038(5) -0.037(5) -0.049(6)
O21 0.056(4) 0.062(5) 0.125(5) 0.027(4) -0.007(4) -0.022(4)
C15 0.134(11) 0.075(8) 0.065(6) 0.022(5) -0.028(6) -0.059(8)
C49 0.086(8) 0.077(7) 0.039(4) 0.009(4) 0.005(4) -0.024(6)
C23 0.100(4) 0.100(4) 0.100(4) 0.0006(14) -0.0008(14) -0.0017(14)
C48 0.077(8) 0.072(7) 0.080(6) -0.020(5) 0.009(6) -0.030(6)
C8 0.068(7) 0.076(7) 0.061(5) 0.008(5) -0.011(5) -0.025(6)
C45 0.097(8) 0.076(7) 0.046(4) 0.007(4) 0.011(5) -0.052(6)
O20 0.083(5) 0.134(7) 0.044(3) -0.012(4) -0.013(3) -0.018(5)
C21 0.082(8) 0.107(10) 0.087(7) 0.002(7) 0.048(7) 0.039(7)
N1 0.063(5) 0.075(6) 0.059(4) 0.004(4) -0.020(4) -0.033(4)
C19 0.069(7) 0.103(9) 0.093(7) 0.014(7) 0.032(6) 0.026(7)
C39 0.057(6) 0.058(6) 0.048(4) 0.000(4) 0.002(4) 0.001(5)
C53 0.069(6) 0.071(7) 0.033(4) 0.000(4) 0.012(4) -0.019(5)
C14 0.065(6) 0.074(7) 0.047(5) -0.004(4) 0.002(4) 0.004(5)
C33 0.078(8) 0.111(10) 0.083(7) 0.052(7) -0.029(6) -0.024(7)
C10 0.094(8) 0.104(9) 0.034(4) -0.008(5) -0.003(5) -0.036(7)
C20 0.092(8) 0.115(10) 0.052(5) 0.019(6) 0.015(5) 0.062(7)
C43 0.055(6) 0.055(6) 0.073(6) 0.012(5) -0.010(5) -0.014(5)
C2 0.099(9) 0.058(7) 0.063(5) 0.003(5) -0.037(6) -0.006(6)
O9 0.079(5) 0.118(6) 0.039(3) 0.003(3) -0.021(3) 0.028(4)
C44 0.080(8) 0.094(8) 0.051(5) 0.002(5) 0.008(5) -0.036(6)
N2 0.068(6) 0.068(6) 0.114(7) -0.004(5) -0.017(5) -0.007(5)
C22 0.088(8) 0.082(8) 0.054(5) 0.013(5) -0.017(5) -0.043(6)
C27 0.054(6) 0.077(7) 0.044(4) 0.004(4) 0.003(4) -0.027(5)
C13 0.080(8) 0.078(8) 0.062(5) 0.001(5) -0.008(5) 0.031(6)
C24 0.084(3) 0.083(3) 0.084(3) 0.0014(14) -0.0030(14) -0.0017(14)
C30 0.069(8) 0.080(9) 0.124(9) 0.046(7) -0.008(7) -0.021(7)
C60 0.152(12) 0.090(9) 0.051(5) -0.008(5) -0.018(6) 0.057(8)
C55 0.134(11) 0.087(8) 0.055(5) -0.028(5) 0.037(6) -0.039(7)
O28 0.093(7) 0.110(7) 0.138(7) -0.006(6) 0.031(6) -0.036(6)
O18 0.086(5) 0.090(5) 0.045(3) 0.000(3) 0.002(3) -0.010(4)
O27 0.115(3) 0.117(3) 0.115(3) -0.0030(14) -0.0003(14) 0.0015(14)
C9 0.080(8) 0.091(8) 0.052(5) -0.011(5) 0.023(5) -0.017(6)
C35 0.047(6) 0.063(6) 0.052(4) 0.008(4) 0.001(4) -0.008(5)
C47 0.083(8) 0.081(7) 0.060(5) -0.008(5) 0.008(5) -0.042(6)
C59 0.083(3) 0.083(3) 0.082(3) -0.0007(14) 0.0005(14) 0.0009(14)
C38 0.093(9) 0.077(8) 0.106(8) -0.023(7) -0.008(7) 0.012(7)
O5 0.072(6) 0.071(6) 0.171(7) -0.018(5) -0.023(5) -0.026(4)
C54 0.120(10) 0.089(8) 0.046(5) -0.018(5) 0.029(5) -0.038(7)
C11 0.070(7) 0.106(9) 0.040(4) -0.005(5) -0.005(4) 0.035(6)
C50 0.071(7) 0.067(7) 0.057(5) -0.003(4) 0.011(5) -0.023(5)
C6 0.128(10) 0.051(6) 0.069(6) 0.005(5) -0.040(6) 0.002(6)
C29 0.052(7) 0.078(8) 0.115(8) 0.011(7) 0.009(6) -0.007(6)
C3 0.105(9) 0.039(6) 0.090(7) 0.000(5) -0.014(6) 0.002(6)
C37 0.107(4) 0.106(4) 0.107(4) -0.0003(14) 0.0004(14) 0.0007(14)
C18 0.120(11) 0.138(12) 0.054(6) 0.017(6) 0.032(6) 0.051(9)
C32 0.110(4) 0.110(4) 0.112(4) 0.0014(14) 0.0003(14) -0.0004(14)
C41 0.073(8) 0.116(10) 0.093(8) 0.061(7) -0.013(6) -0.014(7)
C31 0.128(5) 0.129(5) 0.130(5) 0.0009(14) 0.0000(14) -0.0002(14)
C57 0.132(6) 0.132(6) 0.136(6) -0.002(3) -0.001(3) -0.001(3)

loop_
_atom_type_symbol
_atom_type_description
_atom_type_scat_dispersion_real
_atom_type_scat_dispersion_imag
_atom_type_scat_source
C C 0.0033 0.0016 'International Tables Vol C Tables 4.2.6.8 and 6.1.1.4'
H H 0.0000 0.0000 'International Tables Vol C Tables 4.2.6.8 and 6.1.1.4'
Ce Ce -0.2486 2.6331 'International Tables Vol C Tables 4.2.6.8 and 6.1.1.4'
N N 0.0061 0.0033 'International Tables Vol C Tables 4.2.6.8 and 6.1.1.4'
O O 0.0106 0.0060 'International Tables Vol C Tables 4.2.6.8 and 6.1.1.4'
P P 0.1023 0.0942 'International Tables Vol C Tables 4.2.6.8 and 6.1.1.4'

loop_
_geom_angle_atom_site_label_1
_geom_angle_atom_site_label_2
_geom_angle_atom_site_label_3
_geom_angle
_geom_angle_site_symmetry_1
_geom_angle_site_symmetry_3
_geom_angle_publ_flag
C64 C65 H65 72(10) . . ?
C60 C65 C64 106.9(19) 4_434 . ?
C60 C65 H65 90(10) 4_434 . ?
C62 C61 H61 117.4 2_355 . ?
C60 C61 H61 117.4 . . ?
C60 C61 C62 125.3(14) . 2_355 ?
C65 C64 H64 119.7 . . ?
C63 C64 C65 120.5(17) . . ?
C63 C64 H64 119.7 . . ?
C61 C62 H62 120.6 4_434 . ?
C63 C62 C61 118.9(13) . 4_434 ?
C63 C62 H62 120.6 . . ?
C15 C16 H16 121.1 . . ?
C15 C16 C18 117.8(10) . 2_355 ?
C18 C16 H16 121.1 2_355 . ?
C37 C36 O6 119.1(13) 2_355 . ?
C37 C36 C41 127.6(13) 2_355 2_355 ?
C41 C36 O6 113.1(11) 2_355 . ?
O29 C58 O28 121.9(12) . . ?
O29 C58 C57 122.4(16) . . ?
C57 C58 O28 115.7(18) . . ?
C15 C17 H17 120.3 . . ?
C15 C17 C20 119.4(10) . 2_355 ?
C20 C17 H17 120.3 2_355 . ?
C36 O6 P3 125.8(9) . . ?
O13 Ce1 O26 148.2(2) . . ?
O13 Ce1 O7 79.6(3) . . ?
O13 Ce1 O12 86.3(3) . . ?
O13 Ce1 O16 79.1(3) . . ?
O13 Ce1 O25 79.0(3) . . ?
O13 Ce1 O24 79.9(2) . . ?
O13 Ce1 O15 126.7(3) . . ?
O13 Ce1 O8 121.3(3) . . ?
O26 Ce1 O7 129.4(2) . . ?
O26 Ce1 O12 73.7(2) . . ?
O26 Ce1 O16 121.7(2) . . ?
O26 Ce1 O25 86.5(2) . . ?
O26 Ce1 O24 69.19(18) . . ?
O26 Ce1 O15 72.3(2) . . ?
O26 Ce1 O8 81.7(2) . . ?
O12 Ce1 O7 148.45(18) . . ?
O12 Ce1 O16 83.76(16) . . ?
O12 Ce1 O25 113.36(17) . . ?
O12 Ce1 O24 63.93(17) . . ?
O12 Ce1 O15 75.34(18) . . ?
O12 Ce1 O8 152.4(2) . . ?
O16 Ce1 O7 66.00(17) . . ?
O25 Ce1 O7 91.56(18) . . ?
O25 Ce1 O16 151.0(2) . . ?
O25 Ce1 O24 49.60(18) . . ?
O24 Ce1 O7 138.89(19) . . ?
O24 Ce1 O16 142.30(18) . . ?
O15 Ce1 O7 90.73(18) . . ?
O15 Ce1 O16 49.88(19) . . ?
O15 Ce1 O25 154.1(2) . . ?
O15 Ce1 O24 129.84(18) . . ?
O8 Ce1 O7 49.0(2) . . ?
O8 Ce1 O16 99.2(2) . . ?
O8 Ce1 O25 76.7(2) . . ?
O8 Ce1 O24 118.5(2) . . ?
O8 Ce1 O15 85.6(2) . . ?
O17 Ce2 O26 136.78(19) . . ?
O17 Ce2 O12 71.97(18) . . ?
O17 Ce2 O24 83.4(2) . . ?
O17 Ce2 O11 71.1(3) . . ?
O17 Ce2 O27 147.0(3) . . ?
O23 Ce2 O17 76.5(3) . . ?
O23 Ce2 O26 128.7(2) . . ?
O23 Ce2 O12 135.8(3) . . ?
O23 Ce2 O24 84.5(2) . . ?
O23 Ce2 O11 142.1(2) . . ?
O23 Ce2 O9 83.6(2) . . ?
O23 Ce2 O27 129.4(3) . . ?
O26 Ce2 O12 66.28(17) . . ?
O26 Ce2 O27 47.8(2) . . ?
O24 Ce2 O26 67.81(18) . . ?
O24 Ce2 O12 62.00(18) . . ?
O24 Ce2 O11 110.2(2) . . ?
O24 Ce2 O27 115.5(2) . . ?
O11 Ce2 O26 88.9(2) . . ?
O11 Ce2 O12 48.5(2) . . ?
O11 Ce2 O27 76.8(3) . . ?
O9 Ce2 O17 91.9(2) . . ?
O9 Ce2 O26 121.9(2) . . ?
O9 Ce2 O12 127.0(2) . . ?
O9 Ce2 O24 167.89(19) . . ?
O9 Ce2 O11 78.5(2) . . ?
O9 Ce2 O27 74.1(2) . . ?
O27 Ce2 O12 92.5(2) . . ?
O10 Ce3 O7 151.3(3) . 4_434 ?
O10 Ce3 O16 98.1(2) . 4_434 ?
O10 Ce3 O29 72.4(3) . . ?
O10 Ce3 O28 69.9(3) . . ?
O7 Ce3 O29 125.7(3) 4_434 . ?
O7 Ce3 O28 138.6(3) 4_434 . ?
O16 Ce3 O7 71.38(19) 4_434 4_434 ?
O16 Ce3 O29 72.2(3) 4_434 . ?
O16 Ce3 O28 122.4(3) 4_434 . ?
O14 Ce3 O10 138.4(3) . . ?
O14 Ce3 O7 69.7(3) . 4_434 ?
O14 Ce3 O16 90.2(3) . 4_434 ?
O14 Ce3 O29 71.6(3) . . ?
O14 Ce3 O28 71.3(3) . . ?
O22 Ce3 O10 79.3(3) . . ?
O22 Ce3 O7 72.2(2) . 4_434 ?
O22 Ce3 O16 76.0(2) . 4_434 ?
O22 Ce3 O14 141.9(3) . . ?
O22 Ce3 O29 133.3(3) . . ?
O22 Ce3 O28 145.5(3) . . ?
O28 Ce3 O29 50.3(3) . . ?
O18 Ce3 O10 93.4(2) . . ?
O18 Ce3 O7 90.6(2) . 4_434 ?
O18 Ce3 O16 159.6(2) . 4_434 ?
O18 Ce3 O14 92.3(3) . . ?
O18 Ce3 O22 89.7(2) . . ?
O18 Ce3 O29 127.7(3) . . ?
O18 Ce3 O28 77.4(3) . . ?
N4 P5 O19 114.3(4) . . ?
N4 P5 N5 119.1(5) . . ?
N4 P5 O20 111.0(4) . . ?
N5 P5 O19 104.4(3) . . ?
O20 P5 O19 97.0(4) . . ?
O20 P5 N5 108.7(4) . . ?
O2 P1 O1 98.0(3) . . ?
O2 P1 N2 109.9(4) . . ?
O1 P1 N2 113.0(4) . . ?
N1 P1 O2 110.8(4) . . ?
N1 P1 O1 104.2(4) . . ?
N1 P1 N2 118.8(4) . . ?
O3 P2 O4 97.4(4) . . ?
O3 P2 N1 108.5(4) . . ?
N3 P2 O4 113.8(5) . . ?
N3 P2 O3 111.3(5) . . ?
N3 P2 N1 118.3(5) . . ?
N1 P2 O4 105.3(4) . . ?
N4 P4 N4 114.9(6) . 8_444 ?
N4 P4 O21 110.8(4) 8_444 . ?
N4 P4 O21 110.8(4) . 8_444 ?
N4 P4 O21 112.0(4) 8_444 8_444 ?
N4 P4 O21 112.0(4) . . ?
O21 P4 O21 94.6(6) . 8_444 ?
C42 O17 Ce2 167.1(5) . . ?
C21 O13 Ce1 139.2(7) . . ?
N3 P3 O6 108.4(5) . . ?
N2 P3 O6 112.2(5) . . ?
N2 P3 N3 116.5(5) . . ?
N2 P3 O5 110.3(5) . . ?
O5 P3 O6 95.6(6) . . ?
O5 P3 N3 112.0(5) . . ?
C5 C4 C7 121.0(8) . . ?
C3 C4 C5 118.5(8) . . ?
C3 C4 C7 120.5(8) . . ?
C49 O23 Ce2 160.9(6) . . ?
Ce1 O26 Ce2 101.5(2) . . ?
C59 O26 Ce1 152.8(7) . . ?
C59 O26 Ce2 97.0(6) . . ?
O17 C42 C39 120.2(7) . . ?
O17 C42 O18 121.7(7) . . ?
O18 C42 C39 118.0(7) . . ?
C52 C51 H51 119.6 . . ?
C52 C51 C50 120.9(9) . . ?
C50 C51 H51 119.6 . . ?
C51 C52 H52 120.2 . . ?
C51 C52 C53 119.5(8) . . ?
C53 C52 H52 120.2 . . ?
C14 O10 Ce3 164.0(6) . . ?
O25 C56 O24 120.4(8) . . ?
O25 C56 C53 120.1(9) . . ?
O24 C56 C53 119.5(8) . . ?
P5 N4 P4 122.1(5) . . ?
Ce3 O7 Ce1 104.4(2) 2_355 . ?
C7 O7 Ce1 89.6(5) . . ?
C7 O7 Ce3 150.8(6) . 2_355 ?
C8 O2 P1 120.4(6) . . ?
Ce1 O12 Ce2 99.6(2) . . ?
C28 O12 Ce1 148.8(5) . . ?
C28 O12 Ce2 92.1(5) . . ?
Ce3 O16 Ce1 108.4(2) 2_355 . ?
C35 O16 Ce1 90.9(5) . . ?
C35 O16 Ce3 139.5(5) . 2_355 ?
C56 O25 Ce1 95.1(5) . . ?
C22 O4 P2 123.6(7) . . ?
C2 C1 O1 119.4(8) . . ?
C2 C1 C6 121.6(8) . . ?
C6 C1 O1 118.5(9) . . ?
C21 O14 Ce3 135.8(9) 4_434 . ?
C49 O22 Ce3 149.0(6) . . ?
Ce2 O24 Ce1 100.2(2) . . ?
C56 O24 Ce1 93.9(4) . . ?
C56 O24 Ce2 142.7(6) . . ?
C50 O19 P5 126.2(6) 8_444 . ?
C4 C5 H5 119.3 . . ?
C4 C5 C6 121.4(9) . . ?
C6 C5 H5 119.3 . . ?
C26 C25 H25 120.0 . . ?
C22 C25 H25 120.0 7_455 . ?
C22 C25 C26 120.1(9) 7_455 . ?
C13 C12 C14 119.5(8) . . ?
C11 C12 C14 122.6(8) . . ?
C11 C12 C13 117.8(8) . . ?
O7 C7 C4 122.4(8) . . ?
O8 C7 C4 117.3(8) . . ?
O8 C7 O7 120.0(8) . . ?
P5 N5 P5 117.4(7) 8_444 . ?
C39 C40 H40 118.6 . . ?
C39 C40 C41 122.8(11) . . ?
C41 C40 H40 118.6 . . ?
C45 C46 C49 122.0(8) . . ?
C45 C46 C47 117.5(8) . . ?
C47 C46 C49 120.4(8) . . ?
C33 C34 C35 122.6(9) . . ?
C33 C34 C32 117.6(10) . . ?
C32 C34 C35 119.7(10) . . ?
C15 O3 P2 121.7(7) . . ?
C35 O15 Ce1 97.4(5) . . ?
O12 C28 C27 118.8(8) . . ?
O11 C28 O12 117.5(9) . . ?
O11 C28 C27 123.6(8) . . ?
C7 O8 Ce1 101.1(6) . . ?
C58 O29 Ce3 93.5(8) . . ?
C1 O1 P1 121.0(6) . . ?
C25 C26 H26 119.4 . . ?
C27 C26 C25 121.2(8) . . ?
C27 C26 H26 119.4 . . ?
C62 C63 C64 121.4(13) . . ?
C62 C63 O20 122.6(10) . . ?
O20 C63 C64 115.8(12) . . ?
C28 O11 Ce2 99.6(6) . . ?
P2 N3 P3 124.1(5) . . ?
C43 O21 P4 120.9(6) . . ?
C16 C15 C17 123.3(10) . . ?
C16 C15 O3 116.1(9) . . ?
C17 C15 O3 120.5(9) . . ?
O23 C49 C46 117.5(8) . . ?
O22 C49 O23 124.7(9) . . ?
O22 C49 C46 117.7(7) . . ?
C22 C23 H23 119.8 . . ?
C22 C23 C24 120.3(12) . . ?
C24 C23 H23 119.8 . . ?
C43 C48 H48 120.3 . . ?
C43 C48 C47 119.5(9) . . ?
C47 C48 H48 120.3 . . ?
C10 C8 O2 118.3(9) . . ?
C9 C8 O2 121.0(9) . . ?
C9 C8 C10 120.7(9) . . ?
C46 C45 H45 119.1 . . ?
C46 C45 C44 121.8(9) . . ?
C44 C45 H45 119.1 . . ?
C63 O20 P5 125.6(8) . . ?
O13 C21 C19 118.2(10) . . ?
O14 C21 O13 123.5(10) 2_355 . ?
O14 C21 C19 118.2(12) 2_355 . ?
P1 N1 P2 119.9(6) . . ?
C20 C19 C21 120.6(11) . . ?
C18 C19 C21 119.7(10) . . ?
C18 C19 C20 119.6(9) . . ?
C40 C39 C42 122.6(8) . . ?
C40 C39 C38 118.8(10) . . ?
C38 C39 C42 118.4(8) . . ?
C52 C53 C56 119.6(8) . . ?
C54 C53 C52 117.8(8) . . ?
C54 C53 C56 122.6(8) . . ?
O10 C14 C12 118.0(7) . . ?
O10 C14 O9 125.4(9) . . ?
O9 C14 C12 116.4(8) . . ?
C34 C33 H33 118.9 . . ?
C34 C33 C30 122.3(10) . . ?
C30 C33 H33 118.9 . . ?
C8 C10 H10 120.6 . . ?
C11 C10 C8 118.7(9) 5_544 . ?
C11 C10 H10 120.6 5_544 . ?
C17 C20 C19 118.5(10) 4_434 . ?
C17 C20 H20 120.8 4_434 . ?
C19 C20 H20 120.8 . . ?
C48 C43 O21 118.5(9) . . ?
C44 C43 O21 121.1(9) . . ?
C44 C43 C48 120.3(9) . . ?
C1 C2 H2 121.1 . . ?
C1 C2 C3 117.8(8) . . ?
C3 C2 H2 121.1 . . ?
C14 O9 Ce2 144.5(6) . . ?
C45 C44 H44 120.0 . . ?
C43 C44 C45 120.1(9) . . ?
C43 C44 H44 120.0 . . ?
P3 N2 P1 121.7(6) . . ?
C25 C22 O4 115.8(9) 7_565 . ?
C25 C22 C23 119.8(10) 7_565 . ?
C23 C22 O4 124.4(9) . . ?
C26 C27 C28 121.9(8) . . ?
C26 C27 C24 118.6(9) . 7_455 ?
C24 C27 C28 119.5(9) 7_455 . ?
C12 C13 H13 120.2 . . ?
C9 C13 C12 119.6(9) 5_444 . ?
C9 C13 H13 120.2 5_444 . ?
C23 C24 H24 120.0 . . ?
C27 C24 C23 119.9(11) 7_565 . ?
C27 C24 H24 120.0 7_565 . ?
C33 C30 H30 120.0 . . ?
C29 C30 C33 120.0(11) . . ?
C29 C30 H30 120.0 . . ?
C65 C60 C59 113.4(14) 2_355 . ?
C61 C60 C65 124.2(16) . 2_355 ?
C61 C60 C59 122.3(12) . . ?
C54 C55 H55 120.8 . . ?
C50 C55 H55 120.8 . . ?
C50 C55 C54 118.4(10) . . ?
C58 O28 Ce3 94.0(8) . . ?
C42 O18 Ce3 143.5(6) . . ?
C59 O27 Ce2 92.8(7) . . ?
C8 C9 C13 120.2(9) . 5_544 ?
C8 C9 H9 119.9 . . ?
C13 C9 H9 119.9 5_544 . ?
O16 C35 C34 120.5(8) . . ?
O16 C35 O15 120.6(8) . . ?
O15 C35 C34 118.6(8) . . ?
C46 C47 C48 120.3(9) . . ?
C46 C47 H47 119.8 . . ?
C48 C47 H47 119.8 . . ?
O26 C59 C60 123.7(11) . . ?
O26 C59 O27 119.3(11) . . ?
O27 C59 C60 117.1(11) . . ?
C39 C38 H38 119.9 . . ?
C37 C38 C39 120.2(11) . . ?
C37 C38 H38 119.9 . . ?
C29 O5 P3 125.9(8) 7_565 . ?
C53 C54 C55 123.2(9) . . ?
C53 C54 H54 118.4 . . ?
C55 C54 H54 118.4 . . ?
C12 C11 H11 118.8 . . ?
C10 C11 C12 122.5(8) 5_444 . ?
C10 C11 H11 118.8 5_444 . ?
C51 C50 O19 115.3(8) . 8_444 ?
C55 C50 C51 120.0(8) . . ?
C55 C50 O19 124.6(8) . 8_444 ?
C1 C6 C5 118.3(10) . . ?
C1 C6 H6 120.9 . . ?
C5 C6 H6 120.9 . . ?
C30 C29 O5 123.7(11) . 7_455 ?
C30 C29 C31 120.1(12) . . ?
C31 C29 O5 116.2(12) . 7_455 ?
C4 C3 C2 122.0(9) . . ?
C4 C3 H3 119.0 . . ?
C2 C3 H3 119.0 . . ?
C36 C37 C38 116.4(13) 4_434 . ?
C36 C37 H37 121.8 4_434 . ?
C38 C37 H37 121.8 . . ?
C16 C18 H18 119.4 4_434 . ?
C19 C18 C16 121.1(9) . 4_434 ?
C19 C18 H18 119.4 . . ?
C34 C32 H32 120.4 . . ?
C31 C32 C34 119.2(14) . . ?
C31 C32 H32 120.4 . . ?
C36 C41 C40 113.9(11) 4_434 . ?
C36 C41 H41 123.0 4_434 . ?
C40 C41 H41 123.0 . . ?
C29 C31 C32 120.3(15) . . ?
C29 C31 H31 119.8 . . ?
C32 C31 H31 119.8 . . ?
C58 C57 H57A 109.5 . . ?
C58 C57 H57B 109.5 . . ?
C58 C57 H57C 109.5 . . ?
H57A C57 H57B 109.5 . . ?
H57A C57 H57C 109.5 . . ?
H57B C57 H57C 109.5 . . ?

loop_
_geom_bond_atom_site_label_1
_geom_bond_atom_site_label_2
_geom_bond_distance
_geom_bond_site_symmetry_2
_geom_bond_publ_flag
C65 C64 1.65(3) . ?
C65 C60 1.43(3) 4_434 ?
C65 H65 0.94(3) . ?
C61 H61 0.9300 . ?
C61 C62 1.452(17) 2_355 ?
C61 C60 1.256(15) . ?
C64 H64 0.9300 . ?
C64 C63 1.369(18) . ?
C62 H62 0.9300 . ?
C62 C63 1.280(15) . ?
C16 H16 0.9300 . ?
C16 C15 1.332(13) . ?
C16 C18 1.385(14) 2_355 ?
C36 O6 1.448(15) . ?
C36 C37 1.321(16) 2_355 ?
C36 C41 1.365(16) 2_355 ?
C58 O29 1.238(17) . ?
C58 O28 1.305(16) . ?
C58 C57 1.248(18) . ?
C17 H17 0.9300 . ?
C17 C15 1.358(14) . ?
C17 C20 1.378(14) 2_355 ?
O6 P3 1.611(12) . ?
Ce1 O13 2.387(8) . ?
Ce1 O26 2.431(6) . ?
Ce1 O7 2.709(6) . ?
Ce1 O12 2.441(5) . ?
Ce1 O16 2.685(5) . ?
Ce1 O25 2.614(6) . ?
Ce1 O24 2.622(4) . ?
Ce1 O15 2.543(6) . ?
Ce1 O8 2.480(6) . ?
Ce2 O17 2.405(6) . ?
Ce2 O23 2.381(6) . ?
Ce2 O26 2.644(5) . ?
Ce2 O12 2.700(5) . ?
Ce2 O24 2.503(6) . ?
Ce2 O11 2.549(7) . ?
Ce2 O9 2.400(6) . ?
Ce2 O27 2.646(9) . ?
Ce3 O10 2.394(6) . ?
Ce3 O7 2.573(6) 4_434 ?
Ce3 O16 2.460(5) 4_434 ?
Ce3 O14 2.392(7) . ?
Ce3 O22 2.392(6) . ?
Ce3 O29 2.637(8) . ?
Ce3 O28 2.591(8) . ?
Ce3 O18 2.342(6) . ?
P5 N4 1.547(9) . ?
P5 O19 1.595(6) . ?
P5 N5 1.595(6) . ?
P5 O20 1.593(7) . ?
P1 O2 1.586(6) . ?
P1 O1 1.593(6) . ?
P1 N1 1.579(8) . ?
P1 N2 1.624(10) . ?
P2 O4 1.595(7) . ?
P2 O3 1.562(8) . ?
P2 N3 1.560(11) . ?
P2 N1 1.583(7) . ?
P4 N4 1.586(9) . ?
P4 N4 1.586(9) 8_444 ?
P4 O21 1.600(7) 8_444 ?
P4 O21 1.600(7) . ?
O17 C42 1.224(9) . ?
O13 C21 1.253(13) . ?
P3 N3 1.580(11) . ?
P3 N2 1.555(9) . ?
P3 O5 1.574(9) . ?
C4 C5 1.363(13) . ?
C4 C7 1.488(11) . ?
C4 C3 1.312(12) . ?
O23 C49 1.261(10) . ?
O26 C59 1.163(12) . ?
C42 C39 1.459(11) . ?
C42 O18 1.284(8) . ?
C51 H51 0.9300 . ?
C51 C52 1.356(11) . ?
C51 C50 1.372(12) . ?
C52 H52 0.9300 . ?
C52 C53 1.414(11) . ?
O10 C14 1.212(10) . ?
C56 O25 1.249(10) . ?
C56 O24 1.282(10) . ?
C56 C53 1.452(11) . ?
O7 C7 1.256(11) . ?
O2 C8 1.421(11) . ?
O12 C28 1.269(10) . ?
O16 C35 1.267(10) . ?
O4 C22 1.395(11) . ?
C1 O1 1.436(10) . ?
C1 C2 1.332(13) . ?
C1 C6 1.359(12) . ?
O14 C21 1.239(12) 4_434 ?
O22 C49 1.234(10) . ?
O19 C50 1.389(10) 8_444 ?
C5 H5 0.9300 . ?
C5 C6 1.381(13) . ?
C25 H25 0.9300 . ?
C25 C26 1.413(12) . ?
C25 C22 1.360(12) 7_455 ?
C12 C14 1.508(13) . ?
C12 C13 1.399(12) . ?
C12 C11 1.363(12) . ?
C7 O8 1.240(10) . ?
C40 H40 0.9300 . ?
C40 C39 1.337(12) . ?
C40 C41 1.419(14) . ?
C46 C49 1.514(12) . ?
C46 C45 1.338(11) . ?
C46 C47 1.370(12) . ?
C34 C33 1.326(13) . ?
C34 C35 1.497(12) . ?
C34 C32 1.387(16) . ?
O3 C15 1.456(12) . ?
O15 C35 1.275(10) . ?
C28 O11 1.259(11) . ?
C28 C27 1.452(13) . ?
C26 H26 0.9300 . ?
C26 C27 1.374(13) . ?
C63 O20 1.338(12) . ?
O21 C43 1.399(11) . ?
C23 H23 0.9300 . ?
C23 C22 1.371(15) . ?
C23 C24 1.425(16) . ?
C48 H48 0.9300 . ?
C48 C43 1.360(13) . ?
C48 C47 1.375(13) . ?
C8 C10 1.384(13) . ?
C8 C9 1.344(13) . ?
C45 H45 0.9300 . ?
C45 C44 1.384(12) . ?
C21 C19 1.469(14) . ?
C19 C20 1.392(13) . ?
C19 C18 1.359(14) . ?
C39 C38 1.408(13) . ?
C53 C54 1.337(13) . ?
C14 O9 1.228(9) . ?
C33 H33 0.9300 . ?
C33 C30 1.412(14) . ?
C10 H10 0.9300 . ?
C10 C11 1.346(13) 5_544 ?
C20 H20 0.9300 . ?
C43 C44 1.306(13) . ?
C2 H2 0.9300 . ?
C2 C3 1.416(12) . ?
C44 H44 0.9300 . ?
C27 C24 1.381(14) 7_455 ?
C13 H13 0.9300 . ?
C13 C9 1.379(13) 5_444 ?
C24 H24 0.9300 . ?
C30 H30 0.9300 . ?
C30 C29 1.283(15) . ?
C60 C59 1.474(15) . ?
C55 H55 0.9300 . ?
C55 C54 1.376(13) . ?
C55 C50 1.365(12) . ?
O27 C59 1.322(13) . ?
C9 H9 0.9300 . ?
C47 H47 0.9300 . ?
C38 H38 0.9300 . ?
C38 C37 1.405(17) . ?
O5 C29 1.380(12) 7_565 ?
C54 H54 0.9300 . ?
C11 H11 0.9300 . ?
C6 H6 0.9300 . ?
C29 C31 1.375(18) . ?
C3 H3 0.9300 . ?
C37 H37 0.9300 . ?
C18 H18 0.9300 . ?
C32 H32 0.9300 . ?
C32 C31 1.386(19) . ?
C41 H41 0.9300 . ?
C31 H31 0.9300 . ?
C57 H57A 0.9600 . ?
C57 H57B 0.9600 . ?
C57 H57C 0.9600 . ?

loop_
_geom_torsion_atom_site_label_1
_geom_torsion_atom_site_label_2
_geom_torsion_atom_site_label_3
_geom_torsion_atom_site_label_4
_geom_torsion
_geom_torsion_site_symmetry_1
_geom_torsion_site_symmetry_2
_geom_torsion_site_symmetry_3
_geom_torsion_site_symmetry_4
_geom_torsion_publ_flag
C65 C64 C63 C62 13(3) . . . . ?
C65 C64 C63 O20 -172.4(16) . . . . ?
C65 C60 C59 O26 160.2(16) 2_355 . . . ?
C65 C60 C59 O27 -20(2) 2_355 . . . ?
C61 C62 C63 C64 -6(2) 4_434 . . . ?
C61 C62 C63 O20 -179.4(12) 4_434 . . . ?
C61 C60 C59 O26 -24(2) . . . . ?
C61 C60 C59 O27 155.3(15) . . . . ?
C64 C63 O20 P5 119.2(13) . . . . ?
C62 C61 C60 C65 -12(3) 2_355 . . 2_355 ?
C62 C61 C60 C59 172.9(13) 2_355 . . . ?
C62 C63 O20 P5 -66.8(17) . . . . ?
C36 O6 P3 N3 121.5(11) . . . . ?
C36 O6 P3 N2 -8.5(13) . . . . ?
C36 O6 P3 O5 -123.1(11) . . . . ?
O6 P3 N3 P2 -133.9(7) . . . . ?
O6 P3 N2 P1 124.7(7) . . . . ?
O6 P3 O5 C29 -142.4(10) . . . 7_565 ?
Ce1 O13 C21 O14 14(2) . . . 2_355 ?
Ce1 O13 C21 C19 -162.6(9) . . . . ?
Ce1 O26 C59 C60 65(2) . . . . ?
Ce1 O26 C59 O27 -114.7(15) . . . . ?
Ce1 O7 C7 C4 -168.4(7) . . . . ?
Ce1 O7 C7 O8 5.4(9) . . . . ?
Ce1 O12 C28 O11 98.3(11) . . . . ?
Ce1 O12 C28 C27 -78.9(15) . . . . ?
Ce1 O16 C35 C34 162.9(7) . . . . ?
Ce1 O16 C35 O15 -11.0(8) . . . . ?
Ce1 O15 C35 O16 11.7(8) . . . . ?
Ce1 O15 C35 C34 -162.3(7) . . . . ?
Ce2 O17 C42 C39 165(3) . . . . ?
Ce2 O17 C42 O18 -14(4) . . . . ?
Ce2 O23 C49 O22 -9(3) . . . . ?
Ce2 O23 C49 C46 167.1(19) . . . . ?
Ce2 O26 C59 C60 -162.4(11) . . . . ?
Ce2 O26 C59 O27 17.9(12) . . . . ?
Ce2 O12 C28 O11 -14.3(9) . . . . ?
Ce2 O12 C28 C27 168.5(7) . . . . ?
Ce2 O27 C59 O26 -17.8(12) . . . . ?
Ce2 O27 C59 C60 162.5(10) . . . . ?
Ce3 O10 C14 C12 172(2) . . . . ?
Ce3 O10 C14 O9 -3(4) . . . . ?
Ce3 O7 C7 C4 71.8(15) 2_355 . . . ?
Ce3 O7 C7 O8 -114.5(11) 2_355 . . . ?
Ce3 O16 C35 C34 -76.9(11) 2_355 . . . ?
Ce3 O16 C35 O15 109.3(8) 2_355 . . . ?
Ce3 O22 C49 O23 12(2) . . . . ?
Ce3 O22 C49 C46 -164.1(10) . . . . ?
P1 O2 C8 C10 114.6(9) . . . . ?
P1 O2 C8 C9 -66.6(13) . . . . ?
P2 O4 C22 C25 158.7(7) . . . 7_565 ?
P2 O4 C22 C23 -19.0(15) . . . . ?
P2 O3 C15 C16 129.0(11) . . . . ?
P2 O3 C15 C17 -54.6(16) . . . . ?
P4 O21 C43 C48 96.1(11) . . . . ?
P4 O21 C43 C44 -86.3(11) . . . . ?
O17 C42 C39 C40 -7.9(14) . . . . ?
O17 C42 C39 C38 177.0(9) . . . . ?
O17 C42 O18 Ce3 32.6(15) . . . . ?
O13 C21 C19 C20 22(2) . . . . ?
O13 C21 C19 C18 -160.0(14) . . . . ?
C4 C5 C6 C1 -4.2(17) . . . . ?
C4 C7 O8 Ce1 168.1(6) . . . . ?
C42 C39 C38 C37 173.2(11) . . . . ?
C51 C52 C53 C56 -179.8(10) . . . . ?
C51 C52 C53 C54 1.8(16) . . . . ?
C52 C51 C50 O19 -177.5(10) . . . 8_444 ?
C52 C51 C50 C55 3.6(17) . . . . ?
C52 C53 C54 C55 1.0(18) . . . . ?
O10 C14 O9 Ce2 25(2) . . . . ?
C56 C53 C54 C55 -177.3(11) . . . . ?
N4 P5 O19 C50 -53.0(9) . . . 8_444 ?
N4 P5 N5 P5 -10.6(4) . . . 8_444 ?
N4 P5 O20 C63 -27.6(10) . . . . ?
N4 P4 N4 P5 -11.1(4) 8_444 . . . ?
N4 P4 O21 C43 -41.7(9) 8_444 . . . ?
N4 P4 O21 C43 88.1(8) . . . . ?
O7 C7 O8 Ce1 -6.0(10) . . . . ?
O2 P1 O1 C1 68.1(7) . . . . ?
O2 P1 N1 P2 -129.3(5) . . . . ?
O2 P1 N2 P3 133.3(6) . . . . ?
O2 C8 C10 C11 178.2(10) . . . 5_544 ?
O2 C8 C9 C13 180.0(9) . . . 5_544 ?
O12 C28 O11 Ce2 15.4(9) . . . . ?
O12 C28 C27 C26 -6.0(13) . . . . ?
O12 C28 C27 C24 172.9(9) . . . 7_455 ?
O25 C56 O24 Ce1 -10.7(11) . . . . ?
O25 C56 O24 Ce2 101.6(10) . . . . ?
O25 C56 C53 C52 156.8(10) . . . . ?
O25 C56 C53 C54 -24.9(17) . . . . ?
O4 P2 O3 C15 -167.7(8) . . . . ?
O4 P2 N3 P3 -114.5(6) . . . . ?
O4 P2 N1 P1 122.5(5) . . . . ?
C1 C2 C3 C4 -6.1(17) . . . . ?
O14 C21 C19 C20 -154.7(13) 2_355 . . . ?
O14 C21 C19 C18 24(2) 2_355 . . . ?
O24 C56 O25 Ce1 10.8(11) . . . . ?
O24 C56 C53 C52 -25.2(15) . . . . ?
O24 C56 C53 C54 153.2(11) . . . . ?
O19 P5 N4 P4 -102.3(6) . . . . ?
O19 P5 N5 P5 118.3(3) . . . 8_444 ?
O19 P5 O20 C63 -147.0(9) . . . . ?
C5 C4 C7 O7 169.5(9) . . . . ?
C5 C4 C7 O8 -4.3(14) . . . . ?
C5 C4 C3 C2 0.2(16) . . . . ?
C25 C26 C27 C28 174.5(8) . . . . ?
C25 C26 C27 C24 -4.3(13) . . . 7_455 ?
C12 C14 O9 Ce2 -149.6(9) . . . . ?
C7 C4 C5 C6 -174.4(10) . . . . ?
C7 C4 C3 C2 179.6(9) . . . . ?
N5 P5 N4 P4 22.0(7) . . . . ?
N5 P5 O19 C50 175.2(8) . . . 8_444 ?
N5 P5 O20 C63 105.2(9) . . . . ?
C40 C39 C38 C37 -2.1(17) . . . . ?
C46 C45 C44 C43 0.6(18) . . . . ?
C34 C33 C30 C29 -4(2) . . . . ?
C34 C32 C31 C29 -7(2) . . . . ?
O3 P2 O4 C22 82.9(8) . . . . ?
O3 P2 N3 P3 136.6(6) . . . . ?
O3 P2 N1 P1 -134.1(5) . . . . ?
O29 C58 O28 Ce3 4.5(14) . . . . ?
O1 P1 O2 C8 179.9(7) . . . . ?
O1 P1 N1 P2 126.2(5) . . . . ?
O1 P1 N2 P3 -118.3(6) . . . . ?
O1 C1 C2 C3 179.2(9) . . . . ?
O1 C1 C6 C5 -174.3(9) . . . . ?
O11 C28 C27 C26 177.0(9) . . . . ?
O11 C28 C27 C24 -4.1(14) . . . 7_455 ?
N3 P2 O4 C22 -34.4(9) . . . . ?
N3 P2 O3 C15 -48.5(9) . . . . ?
N3 P2 N1 P1 -6.0(7) . . . . ?
N3 P3 N2 P1 -0.9(9) . . . . ?
N3 P3 O5 C29 -30.0(12) . . . 7_565 ?
O21 P4 N4 P5 -138.7(6) . . . . ?
O21 P4 N4 P5 117.1(6) 8_444 . . . ?
O21 P4 O21 C43 -157.4(9) 8_444 . . . ?
O21 C43 C44 C45 -179.3(10) . . . . ?
C49 C46 C45 C44 179.9(10) . . . . ?
C49 C46 C47 C48 -175.7(10) . . . . ?
C48 C43 C44 C45 -1.7(17) . . . . ?
C45 C46 C49 O23 176.1(10) . . . . ?
C45 C46 C49 O22 -7.5(16) . . . . ?
C45 C46 C47 C48 7.6(17) . . . . ?
O20 P5 N4 P4 149.3(5) . . . . ?
O20 P5 O19 C50 63.8(9) . . . 8_444 ?
O20 P5 N5 P5 -139.0(3) . . . 8_444 ?
C21 C19 C20 C17 -174.5(12) . . . 4_434 ?
C21 C19 C18 C16 175.6(14) . . . 4_434 ?
N1 P1 O2 C8 71.4(8) . . . . ?
N1 P1 O1 C1 -178.0(7) . . . . ?
N1 P1 N2 P3 4.2(9) . . . . ?
N1 P2 O4 C22 -165.5(7) . . . . ?
N1 P2 O3 C15 83.3(9) . . . . ?
N1 P2 N3 P3 9.9(8) . . . . ?
C39 C42 O18 Ce3 -146.9(8) . . . . ?
C39 C40 C41 C36 0.5(16) . . . 4_434 ?
C39 C38 C37 C36 -1(2) . . . 4_434 ?
C53 C56 O25 Ce1 -171.2(9) . . . . ?
C53 C56 O24 Ce1 171.2(9) . . . . ?
C53 C56 O24 Ce2 -76.4(14) . . . . ?
C14 C12 C13 C9 -177.4(10) . . . 5_444 ?
C14 C12 C11 C10 175.4(11) . . . 5_444 ?
C33 C34 C35 O16 10.9(14) . . . . ?
C33 C34 C35 O15 -175.2(9) . . . . ?
C33 C34 C32 C31 2.0(18) . . . . ?
C33 C30 C29 O5 177.7(11) . . . 7_455 ?
C33 C30 C29 C31 -1(2) . . . . ?
C10 C8 C9 C13 -1.2(17) . . . 5_544 ?
C20 C17 C15 C16 0(2) 2_355 . . . ?
C20 C17 C15 O3 -175.7(12) 2_355 . . . ?
C20 C19 C18 C16 -6(2) . . . 4_434 ?
C43 C48 C47 C46 -8.9(17) . . . . ?
C2 C1 O1 P1 91.9(10) . . . . ?
C2 C1 C6 C5 -2.1(17) . . . . ?
N2 P1 O2 C8 -62.0(8) . . . . ?
N2 P1 O1 C1 -47.6(8) . . . . ?
N2 P1 N1 P2 -0.6(7) . . . . ?
N2 P3 N3 P2 -6.3(8) . . . . ?
N2 P3 O5 C29 101.4(10) . . . 7_565 ?
C22 C25 C26 C27 3.5(13) 7_455 . . . ?
C22 C23 C24 C27 2.1(17) . . . 7_565 ?
C27 C28 O11 Ce2 -167.5(8) . . . . ?
C13 C12 C14 O10 29.2(15) . . . . ?
C13 C12 C14 O9 -156.2(10) . . . . ?
C13 C12 C11 C10 -9.0(17) . . . 5_444 ?
C24 C23 C22 O4 174.6(10) . . . . ?
C24 C23 C22 C25 -3.0(17) . . . 7_565 ?
C30 C29 C31 C32 7(2) . . . . ?
C60 C65 C64 C63 -18(3) 4_434 . . . ?
O28 C58 O29 Ce3 -4.5(14) . . . . ?
O18 C42 C39 C40 171.5(9) . . . . ?
O18 C42 C39 C38 -3.6(13) . . . . ?
C9 C8 C10 C11 -0.7(17) . . . 5_544 ?
C35 C34 C33 C30 -173.6(11) . . . . ?
C35 C34 C32 C31 179.4(11) . . . . ?
C47 C46 C49 O23 -0.5(16) . . . . ?
C47 C46 C49 O22 176.0(10) . . . . ?
C47 C46 C45 C44 -3.5(17) . . . . ?
C47 C48 C43 O21 -176.6(10) . . . . ?
C47 C48 C43 C44 5.9(17) . . . . ?
O5 P3 N3 P2 121.9(7) . . . . ?
O5 P3 N2 P1 -130.0(6) . . . . ?
O5 C29 C31 C32 -172.1(12) 7_455 . . . ?
C54 C55 C50 C51 -0.8(18) . . . . ?
C54 C55 C50 O19 -179.5(11) . . . 8_444 ?
C11 C12 C14 O10 -155.3(10) . . . . ?
C11 C12 C14 O9 19.4(15) . . . . ?
C11 C12 C13 C9 6.9(16) . . . 5_444 ?
C50 C51 C52 C53 -4.1(16) . . . . ?
C50 C55 C54 C53 -2(2) . . . . ?
C6 C1 O1 P1 -95.7(10) . . . . ?
C6 C1 C2 C3 7.0(17) . . . . ?
C3 C4 C5 C6 5.0(16) . . . . ?
C3 C4 C7 O7 -9.8(14) . . . . ?
C3 C4 C7 O8 176.3(10) . . . . ?
C37 C36 O6 P3 81.1(16) 2_355 . . . ?
C18 C16 C15 C17 1(2) 2_355 . . . ?
C18 C16 C15 O3 177.1(12) 2_355 . . . ?
C18 C19 C20 C17 7(2) . . . 4_434 ?
C32 C34 C33 C30 3.7(18) . . . . ?
C32 C34 C35 O16 -166.3(9) . . . . ?
C32 C34 C35 O15 7.7(13) . . . . ?
C41 C36 O6 P3 -103.6(12) 2_355 . . . ?
C41 C40 C39 C42 -172.7(9) . . . . ?
C41 C40 C39 C38 2.5(16) . . . . ?
C57 C58 O29 Ce3 177.3(14) . . . . ?
C57 C58 O28 Ce3 -177.2(13) . . . . ?

loop_
_platon_squeeze_void_nr
_platon_squeeze_void_average_x
_platon_squeeze_void_average_y
_platon_squeeze_void_average_z
_platon_squeeze_void_volume
_platon_squeeze_void_count_electrons
_platon_squeeze_void_content
1 -0.002 0.010 -0.002 14496 2170 ' '
